data_2018911
loop_
_publ_author_name
'Zelaya, Carlos A.'
'Stevens, Edwin D.'
'Dowd, Michael K.'

_publ_section_title
;
 Di(phenylpropylamino)gossypol: a derivative of the dimeric natural
 product gossypol
;
_journal_coeditor_code KU3090
_journal_issue 4
_journal_name_full 'Acta Crystallographica Section C'
_journal_page_first 439
_journal_page_last 443
_journal_paper_doi 10.1107/S0108270113006288
_journal_volume 69
_journal_year 2013
_chemical_formula_iupac 'C48 H52 N2 O6'
_chemical_formula_moiety 'C48 H52 N2 O6'
_chemical_formula_sum 'C48 H52 N2 O6'
_chemical_formula_weight 752.92
_chemical_name_common di-3phenylpropylamino-gossypol
_chemical_name_systematic 2,2'-Bis{1,6-dihydroxy-5-isopropyl-8-[(3-phenylpropylamino)methylidene]naphthalen-7-one}
_space_group_IT_number 14
_symmetry_cell_setting monoclinic
_symmetry_space_group_name_Hall '-P 2ybc'
_symmetry_space_group_name_H-M 'P 1 21/c 1'
_atom_sites_solution_hydrogens geom
_atom_sites_solution_primary direct
_atom_sites_solution_secondary difmap
_audit_creation_method SHELXL97
_cell_angle_alpha 90.00
_cell_angle_beta 94.4170(10)
_cell_angle_gamma 90.00
_cell_formula_units_Z 4
_cell_length_a 12.0729(10)
_cell_length_b 29.176(2)
_cell_length_c 11.8511(9)
_cell_measurement_reflns_used 23192
_cell_measurement_temperature 296(2)
_cell_measurement_theta_max 27.10
_cell_measurement_theta_min 2.19
_cell_volume 4162.0(5)
_computing_cell_refinement 'SAINT (Bruker, 2009)'
_computing_data_collection 'APEX2 (Bruker, 2009)'
_computing_data_reduction 'SAINT (Bruker, 2009)'
_computing_molecular_graphics 'PLATON (Spek, 2009)'
_computing_publication_material 'SHELXTL (Sheldrick, 2008)'
_computing_structure_refinement 'SHELXL97 (Sheldrick, 2008)'
_computing_structure_solution 'SHELXS97 (Sheldrick, 2008)'
_diffrn_ambient_temperature 296(2)
_diffrn_measured_fraction_theta_full 0.998
_diffrn_measured_fraction_theta_max 0.998
_diffrn_measurement_device_type 'Bruker APEXII CCD area-detector'
_diffrn_measurement_method '\f and \w scans'
_diffrn_radiation_monochromator graphite
_diffrn_radiation_source 'fine-focus sealed tube'
_diffrn_radiation_type MoK\a
_diffrn_radiation_wavelength 0.71073
_diffrn_reflns_av_R_equivalents 0.0296
_diffrn_reflns_av_sigmaI/netI 0.0209
_diffrn_reflns_limit_h_max 15
_diffrn_reflns_limit_h_min -15
_diffrn_reflns_limit_k_max 37
_diffrn_reflns_limit_k_min -37
_diffrn_reflns_limit_l_max 15
_diffrn_reflns_limit_l_min -15
_diffrn_reflns_number 57486
_diffrn_reflns_theta_full 27.00
_diffrn_reflns_theta_max 27.00
_diffrn_reflns_theta_min 2.22
_exptl_absorpt_coefficient_mu 0.079
_exptl_absorpt_correction_T_max 0.9844
_exptl_absorpt_correction_T_min 0.9543
_exptl_absorpt_correction_type multi-scan
_exptl_absorpt_process_details '(SADABS; Bruker, 2009)'
_exptl_crystal_colour yellow
_exptl_crystal_density_diffrn 1.202
_exptl_crystal_density_meas 1.19
_exptl_crystal_density_method 'flotation in aqueous KI'
_exptl_crystal_description diamond
_exptl_crystal_F_000 1608
_exptl_crystal_size_max 0.60
_exptl_crystal_size_mid 0.40
_exptl_crystal_size_min 0.20
_refine_diff_density_max 0.271
_refine_diff_density_min -0.193
_refine_ls_extinction_method none
_refine_ls_goodness_of_fit_ref 1.123
_refine_ls_hydrogen_treatment mixed
_refine_ls_matrix_type full
_refine_ls_number_parameters 718
_refine_ls_number_reflns 9074
_refine_ls_number_restraints 330
_refine_ls_restrained_S_all 1.122
_refine_ls_R_factor_all 0.0829
_refine_ls_R_factor_gt 0.0535
_refine_ls_shift/su_max 0.011
_refine_ls_shift/su_mean 0.001
_refine_ls_structure_factor_coef Fsqd
_refine_ls_weighting_details 'calc w = 1/[\s^2^(Fo^2^)+(0.0784P)^2^+0.8499P] where P=(Fo^2^+2Fc^2^)/3'
_refine_ls_weighting_scheme calc
_refine_ls_wR_factor_gt 0.1520
_refine_ls_wR_factor_ref 0.1672
_reflns_number_gt 6318
_reflns_number_total 9074
_reflns_threshold_expression I>2\s(I)
_cod_data_source_file ku3090.cif
_cod_data_source_block I_296K
_cod_original_cell_volume 4162.0(6)
_cod_original_sg_symbol_H-M 'P 21/c'
_cod_database_code 2018911
_cod_database_fobs_code 2018911

loop_
_symmetry_equiv_pos_as_xyz
'x, y, z'
'-x, y+1/2, -z+1/2'
'-x, -y, -z'
'x, -y-1/2, z-1/2'

loop_
_atom_site_type_symbol
_atom_site_label
_atom_site_fract_x
_atom_site_fract_y
_atom_site_fract_z
_atom_site_U_iso_or_equiv
_atom_site_adp_type
_atom_site_calc_flag
_atom_site_refinement_flags
_atom_site_occupancy
_atom_site_symmetry_multiplicity
_atom_site_disorder_assembly
_atom_site_disorder_group
O O1 0.03159(10) 0.10405(4) 0.40845(11) 0.0513(3) Uani d . 1 1 . .
H H101 0.0378(18) 0.1322(9) 0.4119(19) 0.076(7) Uiso d . 1 1 . .
C C1 0.11831(13) 0.08237(5) 0.46690(13) 0.0375(3) Uani d . 1 1 . .
C C2 0.19168(13) 0.10756(5) 0.53754(13) 0.0404(3) Uani d . 1 1 . .
N N1 -0.09197(13) 0.00457(5) 0.22064(13) 0.0541(4) Uani d . 1 1 . .
H H111 -0.0755(17) -0.0275(8) 0.2202(18) 0.074(6) Uiso d . 1 1 . .
O O3 0.01569(12) -0.06592(4) 0.29139(11) 0.0592(3) Uani d . 1 1 . .
C C3 0.27773(14) 0.08460(5) 0.60106(15) 0.0470(4) Uani d . 1 1 . .
C C4 0.28665(14) 0.03782(5) 0.58942(15) 0.0471(4) Uani d . 1 1 . .
H H4 0.3505(16) 0.0225(6) 0.6372(16) 0.055(5) Uiso d . 1 1 . .
O O5 0.05666(12) 0.15119(4) 0.68791(11) 0.0566(3) Uani d . 1 1 . .
H H105 0.0675(18) 0.1225(8) 0.6757(18) 0.071(6) Uiso d . 1 1 . .
C C5 0.23054(14) -0.03771(5) 0.50491(14) 0.0456(4) Uani d . 1 1 . .
N N2 -0.07555(13) 0.24166(5) 0.87614(13) 0.0529(4) Uani d . 1 1 . .
H H112 -0.070(2) 0.2743(9) 0.879(2) 0.098(8) Uiso d . 1 1 . .
C C6 0.16297(15) -0.06073(5) 0.42823(15) 0.0476(4) Uani d . 1 1 . .
O O4 0.17625(14) -0.10644(4) 0.40741(14) 0.0687(4) Uani d . 1 1 . .
H H104 0.116(3) -0.1102(11) 0.351(3) 0.123(11) Uiso d . 1 1 . .
C C7 0.07358(14) -0.03964(5) 0.36041(14) 0.0435(4) Uani d . 1 1 . .
O O7 -0.00972(13) 0.31778(4) 0.80541(13) 0.0745(4) Uani d . 1 1 . .
C C8 0.05471(13) 0.00819(5) 0.37036(13) 0.0382(3) Uani d . 1 1 . .
O O8 0.09906(15) 0.36915(4) 0.67585(14) 0.0763(5) Uani d . 1 1 . .
H H108 0.052(3) 0.3703(11) 0.738(3) 0.129(11) Uiso d . 1 1 . .
C C9 0.12742(12) 0.03436(4) 0.45076(12) 0.0357(3) Uani d . 1 1 . .
C C10 0.21447(13) 0.01167(5) 0.51592(13) 0.0398(3) Uani d . 1 1 . .
C C11 0.11545(13) 0.17841(5) 0.62055(13) 0.0405(3) Uani d . 1 1 . .
C C12 0.18081(13) 0.15884(5) 0.54295(14) 0.0418(4) Uani d . 1 1 . .
C C13 0.23957(15) 0.18736(5) 0.47280(15) 0.0505(4) Uani d . 1 1 . .
C C14 0.22926(16) 0.23426(6) 0.48383(16) 0.0519(4) Uani d . 1 1 . .
H H14 0.2699(16) 0.2535(7) 0.4336(17) 0.061(5) Uiso d . 1 1 . .
C C15 0.15948(16) 0.30496(5) 0.57225(15) 0.0500(4) Uani d . 1 1 . .
C C16 0.10309(16) 0.32290(5) 0.65579(16) 0.0533(4) Uani d . 1 1 . .
C C17 0.04275(16) 0.29584(5) 0.73236(16) 0.0516(4) Uani d . 1 1 . .
C C18 0.04221(13) 0.24731(5) 0.72224(13) 0.0414(3) Uani d . 1 1 . .
C C19 0.10593(13) 0.22662(5) 0.63609(13) 0.0390(3) Uani d . 1 1 . .
C C20 0.16500(14) 0.25494(5) 0.56330(14) 0.0444(4) Uani d . 1 1 . .
C C21 0.35858(18) 0.11124(7) 0.6794(2) 0.0666(5) Uani d D 1 1 . .
H H21A 0.416(2) 0.0901(8) 0.724(2) 0.080 Uiso d PD 0.72(2) 1 A 1
H H21B 0.317(2) 0.1305(10) 0.737(2) 0.080 Uiso d PD 0.72(2) 1 A 1
H H21C 0.401(2) 0.1335(9) 0.629(2) 0.080 Uiso d PD 0.72(2) 1 A 1
H H21D 0.350(6) 0.1466(6) 0.686(6) 0.080 Uiso d PD 0.28(2) 1 A 2
H H21E 0.341(6) 0.096(2) 0.756(3) 0.080 Uiso d PD 0.28(2) 1 A 2
H H21F 0.441(2) 0.104(2) 0.665(6) 0.080 Uiso d PD 0.28(2) 1 A 2
C C22 -0.03030(14) 0.02755(5) 0.29787(14) 0.0448(4) Uani d . 1 1 . .
H H22 -0.0461(15) 0.0625(6) 0.3018(15) 0.052(5) Uiso d . 1 1 . .
C C23 0.32468(18) -0.06217(6) 0.5722(2) 0.0656(5) Uani d . 1 1 . .
H H23 0.3463(18) -0.0433(8) 0.6340(19) 0.071(6) Uiso d . 1 1 . .
C C24 0.2927(3) -0.10797(8) 0.6252(2) 0.0963(9) Uani d . 1 1 . .
H H24A 0.2850 -0.1311 0.5676 0.144 Uiso calc R 1 1 . .
H H24B 0.2235 -0.1045 0.6592 0.144 Uiso calc R 1 1 . .
H H24C 0.3496 -0.1169 0.6821 0.144 Uiso calc R 1 1 . .
C C25 0.4224(2) -0.06788(11) 0.5005(3) 0.1105(10) Uani d . 1 1 . .
H H25A 0.4014 -0.0873 0.4371 0.166 Uiso calc R 1 1 . .
H H25B 0.4834 -0.0815 0.5453 0.166 Uiso calc R 1 1 . .
H H25C 0.4444 -0.0384 0.4739 0.166 Uiso calc R 1 1 . .
C C26 0.3125(2) 0.16735(7) 0.3879(2) 0.0715(6) Uani d D 1 1 . .
H H26A 0.316(4) 0.1903(11) 0.321(3) 0.086 Uiso d PD 0.62(6) 1 B 1
H H26B 0.3917(18) 0.164(2) 0.428(3) 0.086 Uiso d PD 0.62(6) 1 B 1
H H26C 0.286(4) 0.1355(9) 0.357(4) 0.086 Uiso d PD 0.62(6) 1 B 1
H H26D 0.364(6) 0.143(2) 0.429(4) 0.086 Uiso d PD 0.38(6) 1 B 2
H H26F 0.261(4) 0.151(3) 0.325(5) 0.086 Uiso d PD 0.38(6) 1 B 2
H H26E 0.362(6) 0.1913(16) 0.350(6) 0.086 Uiso d PD 0.38(6) 1 B 2
C C27 -0.02006(14) 0.22277(5) 0.79844(14) 0.0441(4) Uani d . 1 1 . .
H H27 -0.0225(15) 0.1887(7) 0.7928(15) 0.058(5) Uiso d . 1 1 . .
C C28 0.2208(2) 0.33572(6) 0.49415(19) 0.0682(6) Uani d . 1 1 . .
H H28 0.2269(17) 0.3189(8) 0.4210(19) 0.075(6) Uiso d . 1 1 . .
C C29 0.1581(3) 0.37939(7) 0.4536(2) 0.0906(8) Uani d . 1 1 . .
H H29A 0.1608 0.4014 0.5140 0.136 Uiso calc R 1 1 . .
H H29B 0.0821 0.3719 0.4315 0.136 Uiso calc R 1 1 . .
H H29C 0.1922 0.3921 0.3901 0.136 Uiso calc R 1 1 . .
C C30 0.3345(2) 0.34742(10) 0.5490(3) 0.1007(9) Uani d . 1 1 . .
H H30A 0.3267 0.3650 0.6164 0.151 Uiso calc R 1 1 . .
H H30B 0.3747 0.3650 0.4972 0.151 Uiso calc R 1 1 . .
H H30C 0.3744 0.3197 0.5681 0.151 Uiso calc R 1 1 . .
C C31 -0.17321(19) 0.02641(8) 0.14102(19) 0.0661(5) Uani d . 1 1 . .
H H31A -0.2287(19) 0.0025(8) 0.1132(19) 0.081(7) Uiso d . 1 1 . .
H H31B -0.215(2) 0.0514(10) 0.181(2) 0.106(9) Uiso d . 1 1 . .
C C32 -0.1201(3) 0.04872(14) 0.0435(3) 0.1055(12) Uani d . 1 1 C .
H H32A -0.060(3) 0.0683(13) 0.067(3) 0.142(13) Uiso d . 1 1 . .
H H32B -0.084(3) 0.0223(15) 0.004(4) 0.175(19) Uiso d . 1 1 . .
C C33 -0.2021(3) 0.07249(13) -0.0413(3) 0.1188(13) Uani d DU 1 1 . .
H H33A -0.166(4) 0.0916(17) -0.092(4) 0.205(19) Uiso d . 1 1 . .
H H33B -0.253(2) 0.0925(11) 0.012(3) 0.109(11) Uiso d . 1 1 . .
C C34B -0.2962(8) 0.0443(3) -0.0919(6) 0.104(3) Uani d PDU 0.439(18) 1 C 2
C C35B -0.2808(15) 0.0093(4) -0.1663(8) 0.139(4) Uani d PDU 0.439(18) 1 C 2
H H35B -0.2091 0.0031 -0.1856 0.167 Uiso calc PR 0.439(18) 1 C 2
C C36B -0.3663(17) -0.0170(5) -0.2135(11) 0.158(4) Uani d PDU 0.439(18) 1 C 2
H H36B -0.3547 -0.0407 -0.2639 0.189 Uiso calc PR 0.439(18) 1 C 2
C C37B -0.4698(15) -0.0063(6) -0.1819(12) 0.150(5) Uani d PDU 0.439(18) 1 C 2
H H37B -0.5305 -0.0231 -0.2118 0.180 Uiso calc PR 0.439(18) 1 C 2
C C38B -0.4866(10) 0.0286(6) -0.1078(14) 0.135(4) Uani d PDU 0.439(18) 1 C 2
H H38B -0.5584 0.0347 -0.0885 0.162 Uiso calc PR 0.439(18) 1 C 2
C C39B -0.4006(7) 0.0545(5) -0.0614(12) 0.118(3) Uani d PDU 0.439(18) 1 C 2
H H39B -0.4123 0.0781 -0.0110 0.142 Uiso calc PRU 0.439(18) 1 C 2
C C40 -0.13950(19) 0.21677(7) 0.95544(17) 0.0570(5) Uani d . 1 1 . .
H H40A -0.0896(18) 0.1973(8) 1.0048(19) 0.073(6) Uiso d . 1 1 . .
H H40B -0.1861(18) 0.1946(8) 0.9150(19) 0.075(6) Uiso d . 1 1 . .
C C41 -0.20324(17) 0.24965(7) 1.02361(17) 0.0537(4) Uani d . 1 1 . .
H H41A -0.1479(19) 0.2709(8) 1.0595(19) 0.073(6) Uiso d . 1 1 . .
H H41B -0.2485(19) 0.2683(8) 0.9692(19) 0.075(7) Uiso d . 1 1 . .
C C42 -0.2668(2) 0.22580(7) 1.1111(2) 0.0639(5) Uani d . 1 1 . .
H H42A -0.213(2) 0.2071(9) 1.158(2) 0.091(8) Uiso d . 1 1 . .
H H42B -0.314(2) 0.2035(9) 1.074(2) 0.087(8) Uiso d . 1 1 . .
C C43 -0.33201(16) 0.25663(7) 1.18402(16) 0.0569(4) Uani d . 1 1 . .
C C44 -0.3204(2) 0.30389(8) 1.18609(19) 0.0684(5) Uani d . 1 1 . .
H H44 -0.268(2) 0.3186(8) 1.136(2) 0.087(7) Uiso d . 1 1 . .
C C45 -0.3780(2) 0.33118(9) 1.2575(2) 0.0804(7) Uani d . 1 1 . .
H H45 -0.366(2) 0.3671(11) 1.258(2) 0.113(9) Uiso d . 1 1 . .
C C46 -0.4480(2) 0.31201(11) 1.3279(2) 0.0927(8) Uani d . 1 1 . .
H H46 -0.489(3) 0.3316(11) 1.383(3) 0.127(10) Uiso d . 1 1 . .
C C47 -0.4606(2) 0.26522(13) 1.3287(3) 0.1036(10) Uani d . 1 1 . .
H H47 -0.508(3) 0.2511(11) 1.391(3) 0.131(10) Uiso d . 1 1 . .
C C48 -0.4033(2) 0.23778(10) 1.2574(2) 0.0845(7) Uani d . 1 1 . .
H H48 -0.413(2) 0.2053(11) 1.257(3) 0.115(10) Uiso d . 1 1 . .
C C34A -0.2828(5) 0.03929(17) -0.0997(3) 0.0766(18) Uani d PDU 0.561(18) 1 C 1
C C35A -0.2417(8) 0.0032(2) -0.1580(5) 0.095(2) Uani d PDU 0.561(18) 1 C 1
H H35A -0.1651 0.0003 -0.1597 0.114 Uiso calc PR 0.561(18) 1 C 1
C C36A -0.3082(9) -0.0287(3) -0.2136(5) 0.110(3) Uani d PDU 0.561(18) 1 C 1
H H36A -0.2777 -0.0528 -0.2523 0.132 Uiso calc PR 0.561(18) 1 C 1
C C37A -0.4208(8) -0.0245(3) -0.2111(6) 0.113(3) Uani d PDU 0.561(18) 1 C 1
H H37A -0.4674 -0.0459 -0.2485 0.135 Uiso calc PR 0.561(18) 1 C 1
C C38A -0.4658(7) 0.0110(3) -0.1541(9) 0.122(3) Uani d PDU 0.561(18) 1 C 1
H H38A -0.5425 0.0137 -0.1527 0.146 Uiso calc PR 0.561(18) 1 C 1
C C39A -0.3962(5) 0.0424(3) -0.0992(8) 0.101(2) Uani d PDU 0.561(18) 1 C 1
H H39A -0.4268 0.0664 -0.0605 0.122 Uiso calc PRU 0.561(18) 1 C 1

loop_
_atom_site_aniso_label
_atom_site_aniso_U_11
_atom_site_aniso_U_22
_atom_site_aniso_U_33
_atom_site_aniso_U_12
_atom_site_aniso_U_13
_atom_site_aniso_U_23
O1 0.0616(8) 0.0240(5) 0.0666(8) 0.0021(5) -0.0071(6) 0.0001(5)
C1 0.0437(8) 0.0268(6) 0.0426(8) 0.0005(6) 0.0079(6) -0.0005(6)
C2 0.0445(9) 0.0282(7) 0.0493(9) -0.0016(6) 0.0096(7) -0.0079(6)
N1 0.0624(9) 0.0428(8) 0.0554(9) -0.0078(7) -0.0066(7) -0.0010(7)
O3 0.0818(9) 0.0307(5) 0.0634(8) -0.0115(5) -0.0044(7) -0.0079(5)
C3 0.0454(9) 0.0391(8) 0.0565(10) -0.0020(7) 0.0033(7) -0.0114(7)
C4 0.0446(9) 0.0393(8) 0.0566(10) 0.0039(7) -0.0003(8) -0.0071(7)
O5 0.0833(9) 0.0256(5) 0.0645(8) -0.0071(5) 0.0281(7) -0.0064(5)
C5 0.0513(10) 0.0314(7) 0.0546(9) 0.0066(6) 0.0063(7) -0.0030(7)
N2 0.0654(10) 0.0404(7) 0.0550(9) -0.0090(6) 0.0185(7) -0.0115(6)
C6 0.0601(10) 0.0245(7) 0.0590(10) 0.0026(6) 0.0102(8) -0.0054(6)
O4 0.0875(10) 0.0273(6) 0.0897(10) 0.0093(6) -0.0035(8) -0.0133(6)
C7 0.0548(10) 0.0288(7) 0.0475(9) -0.0062(6) 0.0072(7) -0.0044(6)
O7 0.0999(11) 0.0358(6) 0.0942(10) -0.0123(6) 0.0494(9) -0.0231(6)
C8 0.0457(8) 0.0274(7) 0.0422(8) -0.0051(6) 0.0075(6) -0.0010(6)
O8 0.1195(13) 0.0262(6) 0.0887(10) -0.0061(6) 0.0438(10) -0.0102(6)
C9 0.0409(8) 0.0262(6) 0.0408(7) -0.0019(5) 0.0094(6) -0.0027(5)
C10 0.0439(8) 0.0296(7) 0.0465(8) 0.0015(6) 0.0087(7) -0.0034(6)
C11 0.0484(9) 0.0291(7) 0.0443(8) -0.0061(6) 0.0050(7) -0.0045(6)
C12 0.0472(9) 0.0281(7) 0.0506(9) -0.0033(6) 0.0069(7) -0.0089(6)
C13 0.0572(10) 0.0356(8) 0.0609(10) -0.0067(7) 0.0183(8) -0.0104(7)
C14 0.0640(11) 0.0344(8) 0.0598(10) -0.0107(7) 0.0215(9) -0.0085(7)
C15 0.0661(11) 0.0299(7) 0.0556(10) -0.0070(7) 0.0139(8) -0.0053(7)
C16 0.0718(12) 0.0253(7) 0.0645(11) -0.0063(7) 0.0169(9) -0.0075(7)
C17 0.0627(11) 0.0324(8) 0.0617(10) -0.0049(7) 0.0170(8) -0.0134(7)
C18 0.0486(9) 0.0301(7) 0.0460(8) -0.0053(6) 0.0064(7) -0.0083(6)
C19 0.0447(9) 0.0286(7) 0.0434(8) -0.0043(6) 0.0028(7) -0.0073(6)
C20 0.0543(10) 0.0296(7) 0.0497(9) -0.0056(6) 0.0077(7) -0.0066(6)
C21 0.0629(12) 0.0518(10) 0.0822(14) -0.0033(9) -0.0133(11) -0.0197(10)
C22 0.0513(10) 0.0356(8) 0.0474(9) -0.0057(7) 0.0026(7) -0.0010(7)
C23 0.0729(14) 0.0414(9) 0.0795(14) 0.0179(9) -0.0123(11) -0.0100(9)
C24 0.129(2) 0.0556(13) 0.0999(19) 0.0238(14) -0.0184(17) 0.0133(12)
C25 0.0682(16) 0.110(2) 0.153(3) 0.0323(15) 0.0098(17) 0.002(2)
C26 0.0888(15) 0.0438(10) 0.0878(15) -0.0087(10) 0.0436(12) -0.0166(10)
C27 0.0520(10) 0.0341(7) 0.0465(9) -0.0023(6) 0.0060(7) -0.0066(6)
C28 0.1062(17) 0.0357(9) 0.0674(12) -0.0104(9) 0.0368(12) -0.0041(8)
C29 0.147(2) 0.0482(11) 0.0796(15) -0.0022(13) 0.0278(16) 0.0102(11)
C30 0.0922(19) 0.0839(17) 0.132(2) -0.0218(14) 0.0495(18) 0.0127(16)
C31 0.0638(13) 0.0663(12) 0.0653(12) -0.0040(10) -0.0134(10) -0.0003(10)
C32 0.089(2) 0.117(3) 0.105(2) -0.034(2) -0.0261(18) 0.052(2)
C33 0.126(3) 0.108(2) 0.116(3) -0.021(2) -0.030(2) 0.052(2)
C34B 0.092(5) 0.122(6) 0.095(6) -0.005(5) -0.017(5) 0.051(5)
C35B 0.115(7) 0.188(9) 0.115(7) -0.005(6) 0.010(5) 0.012(5)
C36B 0.150(9) 0.212(10) 0.107(7) 0.001(8) -0.020(7) -0.012(7)
C37B 0.122(7) 0.194(10) 0.123(8) -0.006(8) -0.057(6) 0.005(7)
C38B 0.099(5) 0.172(9) 0.130(8) 0.002(5) -0.020(5) 0.034(6)
C39B 0.107(5) 0.137(7) 0.108(6) 0.013(5) -0.012(4) 0.030(5)
C40 0.0705(13) 0.0482(10) 0.0544(11) -0.0075(9) 0.0192(10) -0.0050(8)
C41 0.0568(11) 0.0547(10) 0.0508(10) -0.0027(9) 0.0115(9) -0.0019(8)
C42 0.0758(14) 0.0542(11) 0.0639(12) -0.0055(10) 0.0203(11) -0.0007(10)
C43 0.0544(11) 0.0627(11) 0.0547(10) -0.0001(8) 0.0102(8) 0.0048(8)
C44 0.0768(14) 0.0631(12) 0.0676(13) 0.0054(10) 0.0214(11) 0.0009(10)
C45 0.0916(17) 0.0764(15) 0.0743(14) 0.0244(13) 0.0135(13) -0.0004(12)
C46 0.0867(18) 0.108(2) 0.0869(17) 0.0333(16) 0.0302(14) 0.0023(16)
C47 0.0867(19) 0.126(3) 0.105(2) 0.0018(17) 0.0516(17) 0.0051(19)
C48 0.0839(17) 0.0793(16) 0.0946(18) -0.0086(13) 0.0348(14) 0.0069(14)
C34A 0.080(3) 0.087(4) 0.060(4) -0.007(3) -0.013(3) 0.029(3)
C35A 0.086(4) 0.140(5) 0.061(3) -0.007(3) 0.018(2) 0.010(3)
C36A 0.127(5) 0.142(5) 0.060(3) -0.002(4) 0.003(3) -0.005(3)
C37A 0.105(5) 0.143(6) 0.085(4) -0.021(4) -0.026(4) 0.012(3)
C38A 0.086(4) 0.154(6) 0.119(6) 0.003(4) -0.037(4) 0.007(5)
C39A 0.087(4) 0.111(4) 0.102(4) 0.019(3) -0.021(3) 0.007(4)

loop_
_atom_type_symbol
_atom_type_description
_atom_type_scat_dispersion_real
_atom_type_scat_dispersion_imag
_atom_type_scat_source
C C 0.0033 0.0016 'International Tables Vol C Tables 4.2.6.8 and 6.1.1.4'
H H 0.0000 0.0000 'International Tables Vol C Tables 4.2.6.8 and 6.1.1.4'
N N 0.0061 0.0033 'International Tables Vol C Tables 4.2.6.8 and 6.1.1.4'
O O 0.0106 0.0060 'International Tables Vol C Tables 4.2.6.8 and 6.1.1.4'

loop_
_geom_angle_atom_site_label_1
_geom_angle_atom_site_label_2
_geom_angle_atom_site_label_3
_geom_angle
C1 O1 H101 111.9(16)
O1 C1 C2 119.43(12)
O1 C1 C9 116.96(13)
C2 C1 C9 123.61(14)
C1 C2 C3 118.94(13)
C1 C2 C12 120.05(14)
C3 C2 C12 120.99(13)
C22 N1 C31 122.98(16)
C22 N1 H111 113.2(13)
C31 N1 H111 123.7(13)
C4 C3 C2 118.63(14)
C4 C3 C21 121.34(16)
C2 C3 C21 120.03(15)
C3 C4 C10 123.33(16)
C3 C4 H4 116.0(11)
C10 C4 H4 120.7(11)
C11 O5 H105 112.0(15)
C6 C5 C10 118.20(14)
C6 C5 C23 120.59(14)
C10 C5 C23 121.11(15)
C27 N2 C40 124.94(15)
C27 N2 H112 113.8(16)
C40 N2 H112 121.2(15)
C5 C6 O4 122.18(16)
C5 C6 C7 123.55(13)
O4 C6 C7 114.26(15)
C6 O4 H104 98.5(19)
O3 C7 C8 123.73(15)
O3 C7 C6 116.67(13)
C8 C7 C6 119.58(14)
C22 C8 C7 117.29(14)
C22 C8 C9 124.23(13)
C7 C8 C9 118.41(14)
C16 O8 H108 101(2)
C1 C9 C10 116.68(13)
C1 C9 C8 123.72(13)
C10 C9 C8 119.59(12)
C4 C10 C9 118.75(13)
C4 C10 C5 120.62(14)
C9 C10 C5 120.62(14)
O5 C11 C12 119.93(13)
O5 C11 C19 116.67(13)
C12 C11 C19 123.40(14)
C11 C12 C13 119.29(13)
C11 C12 C2 119.75(13)
C13 C12 C2 120.92(13)
C14 C13 C12 118.49(15)
C14 C13 C26 120.62(16)
C12 C13 C26 120.89(14)
C13 C14 C20 123.26(16)
C13 C14 H14 117.3(12)
C20 C14 H14 119.5(12)
C16 C15 C20 117.88(15)
C16 C15 C28 120.92(14)
C20 C15 C28 121.10(15)
C15 C16 O8 122.36(15)
C15 C16 C17 123.86(14)
O8 C16 C17 113.78(15)
O7 C17 C18 123.72(15)
O7 C17 C16 116.81(14)
C18 C17 C16 119.46(14)
C27 C18 C17 116.75(14)
C27 C18 C19 125.01(13)
C17 C18 C19 118.24(14)
C11 C19 C20 116.44(13)
C11 C19 C18 123.53(13)
C20 C19 C18 120.02(12)
C14 C20 C19 119.08(13)
C14 C20 C15 120.52(14)
C19 C20 C15 120.41(14)
C3 C21 H21A 112.5(17)
C3 C21 H21B 111.3(16)
H21A C21 H21B 108.4(13)
C3 C21 H21C 106.7(16)
H21A C21 H21C 109.1(14)
H21B C21 H21C 108.9(14)
C3 C21 H21D 119(4)
H21A C21 H21D 128(4)
H21B C21 H21D 50(3)
H21C C21 H21D 59(3)
C3 C21 H21E 99(4)
H21A C21 H21E 59(4)
H21B C21 H21E 61(4)
H21C C21 H21E 154(4)
H21D C21 H21E 108.5(17)
C3 C21 H21F 112(4)
H21A C21 H21F 50(4)
H21B C21 H21F 137(4)
H21C C21 H21F 62(4)
H21D C21 H21F 109.1(17)
H21E C21 H21F 108.4(17)
N1 C22 C8 124.54(15)
N1 C22 H22 115.8(10)
C8 C22 H22 119.7(10)
C25 C23 C5 110.0(2)
C25 C23 C24 111.4(2)
C5 C23 C24 114.98(19)
C25 C23 H23 108.7(13)
C5 C23 H23 106.7(13)
C24 C23 H23 104.7(14)
C23 C24 H24A 109.5
C23 C24 H24B 109.5
H24A C24 H24B 109.5
C23 C24 H24C 109.5
H24A C24 H24C 109.5
H24B C24 H24C 109.5
C23 C25 H25A 109.5
C23 C25 H25B 109.5
H25A C25 H25B 109.5
C23 C25 H25C 109.5
H25A C25 H25C 109.5
H25B C25 H25C 109.5
C13 C26 H26A 109(2)
C13 C26 H26B 107(2)
H26A C26 H26B 108.7(15)
C13 C26 H26C 114(2)
H26A C26 H26C 109.3(15)
H26B C26 H26C 109.3(15)
C13 C26 H26D 108(3)
H26A C26 H26D 138(4)
H26B C26 H26D 40(3)
H26C C26 H26D 73(3)
C13 C26 H26F 108(3)
H26A C26 H26F 79(3)
H26B C26 H26F 140(4)
H26C C26 H26F 36(3)
H26D C26 H26F 108.5(16)
C13 C26 H26E 114(3)
H26A C26 H26E 35(3)
H26B C26 H26E 74(3)
H26C C26 H26E 128(4)
H26D C26 H26E 108.5(16)
H26F C26 H26E 109.3(16)
N2 C27 C18 124.42(14)
N2 C27 H27 117.1(11)
C18 C27 H27 118.5(11)
C30 C28 C15 109.87(19)
C30 C28 C29 110.83(19)
C15 C28 C29 115.30(19)
C30 C28 H28 110.9(12)
C15 C28 H28 108.0(12)
C29 C28 H28 101.6(13)
C28 C29 H29A 109.5
C28 C29 H29B 109.5
H29A C29 H29B 109.5
C28 C29 H29C 109.5
H29A C29 H29C 109.5
H29B C29 H29C 109.5
C28 C30 H30A 109.5
C28 C30 H30B 109.5
H30A C30 H30B 109.5
C28 C30 H30C 109.5
H30A C30 H30C 109.5
H30B C30 H30C 109.5
N1 C31 C32 112.3(2)
N1 C31 H31A 107.9(13)
C32 C31 H31A 111.0(13)
N1 C31 H31B 110.3(16)
C32 C31 H31B 107.2(16)
H31A C31 H31B 108.0(19)
C31 C32 C33 114.1(3)
C31 C32 H32A 113(2)
C33 C32 H32A 111(2)
C31 C32 H32B 104(3)
C33 C32 H32B 109(3)
H32A C32 H32B 104(3)
C34B C33 C34A 9.2(6)
C34B C33 C32 116.8(3)
C34A C33 C32 112.0(3)
C34B C33 H33A 116(3)
C34A C33 H33A 113(3)
C32 C33 H33A 113(3)
C34B C33 H33B 94.7(17)
C34A C33 H33B 103.8(16)
C32 C33 H33B 103.1(16)
H33A C33 H33B 111(3)
C39B C34B C35B 120.3(9)
C39B C34B C33 117.5(8)
C35B C34B C33 122.2(8)
C36B C35B C34B 122.9(11)
C36B C35B H35B 118.5
C34B C35B H35B 118.5
C37B C36B C35B 115.8(12)
C37B C36B H36B 122.1
C35B C36B H36B 122.1
C36B C37B C38B 122.0(13)
C36B C37B H37B 119.0
C38B C37B H37B 119.0
C39B C38B C37B 121.5(12)
C39B C38B H38B 119.2
C37B C38B H38B 119.2
C38B C39B C34B 117.4(11)
C38B C39B H39B 121.3
C34B C39B H39B 121.3
N2 C40 C41 110.32(15)
N2 C40 H40A 109.9(13)
C41 C40 H40A 111.3(13)
N2 C40 H40B 109.5(13)
C41 C40 H40B 113.2(13)
H40A C40 H40B 102.4(18)
C40 C41 C42 112.57(16)
C40 C41 H41A 106.0(13)
C42 C41 H41A 111.0(13)
C40 C41 H41B 106.5(13)
C42 C41 H41B 115.0(13)
H41A C41 H41B 105.1(19)
C41 C42 C43 115.74(17)
C41 C42 H42A 107.5(15)
C43 C42 H42A 110.6(15)
C41 C42 H42B 108.8(15)
C43 C42 H42B 110.3(15)
H42A C42 H42B 103(2)
C48 C43 C44 116.8(2)
C48 C43 C42 120.00(19)
C44 C43 C42 123.11(17)
C43 C44 C45 121.8(2)
C43 C44 H44 119.0(14)
C45 C44 H44 119.2(14)
C46 C45 C44 120.3(3)
C46 C45 H45 119.9(16)
C44 C45 H45 119.7(16)
C45 C46 C47 119.4(2)
C45 C46 H46 121.4(18)
C47 C46 H46 119.2(18)
C46 C47 C48 120.5(3)
C46 C47 H47 117.6(18)
C48 C47 H47 121.6(18)
C43 C48 C47 121.2(3)
C43 C48 H48 118.5(19)
C47 C48 H48 120.3(19)
C39A C34A C35A 116.8(5)
C39A C34A C33 124.5(5)
C35A C34A C33 118.7(5)
C36A C35A C34A 123.0(6)
C36A C35A H35A 118.5
C34A C35A H35A 118.5
C35A C36A C37A 118.4(6)
C35A C36A H36A 120.8
C37A C36A H36A 120.8
C36A C37A C38A 120.8(7)
C36A C37A H37A 119.6
C38A C37A H37A 119.6
C37A C38A C39A 119.1(7)
C37A C38A H38A 120.5
C39A C38A H38A 120.5
C38A C39A C34A 121.9(6)
C38A C39A H39A 119.1
C34A C39A H39A 119.1

loop_
_geom_bond_atom_site_label_1
_geom_bond_atom_site_label_2
_geom_bond_distance
O1 C1 1.3654(19)
O1 H101 0.82(2)
C1 C2 1.383(2)
C1 C9 1.4190(18)
C2 C3 1.405(2)
C2 C12 1.5038(19)
N1 C22 1.318(2)
N1 C31 1.455(3)
N1 H111 0.96(2)
O3 C7 1.2873(19)
C3 C4 1.377(2)
C3 C21 1.510(2)
C4 C10 1.408(2)
C4 H4 1.023(19)
O5 C11 1.3635(18)
O5 H105 0.86(2)
C5 C6 1.352(2)
C5 C10 1.461(2)
C5 C23 1.516(3)
N2 C27 1.302(2)
N2 C40 1.456(2)
N2 H112 0.95(3)
C6 O4 1.3678(17)
C6 C7 1.434(2)
O4 H104 0.95(3)
C7 C8 1.420(2)
O7 C17 1.283(2)
C8 C22 1.405(2)
C8 C9 1.460(2)
O8 C16 1.3716(18)
O8 H108 0.96(3)
C9 C10 1.419(2)
C11 C12 1.381(2)
C11 C19 1.4243(19)
C12 C13 1.406(2)
C13 C14 1.381(2)
C13 C26 1.505(2)
C14 C20 1.402(2)
C14 H14 0.98(2)
C15 C16 1.350(2)
C15 C20 1.465(2)
C15 C28 1.522(2)
C16 C17 1.442(2)
C17 C18 1.421(2)
C18 C27 1.414(2)
C18 C19 1.456(2)
C19 C20 1.425(2)
C21 H21A 1.042(12)
C21 H21B 1.043(12)
C21 H21C 1.043(12)
C21 H21D 1.042(12)
C21 H21E 1.044(12)
C21 H21F 1.042(12)
C22 H22 1.038(18)
C23 C25 1.515(4)
C23 C24 1.538(3)
C23 H23 0.94(2)
C24 H24A 0.9600
C24 H24B 0.9600
C24 H24C 0.9600
C25 H25A 0.9600
C25 H25B 0.9600
C25 H25C 0.9600
C26 H26A 1.042(12)
C26 H26B 1.041(12)
C26 H26C 1.040(12)
C26 H26D 1.044(12)
C26 H26F 1.043(12)
C26 H26E 1.040(12)
C27 H27 0.996(19)
C28 C30 1.512(4)
C28 C29 1.540(3)
C28 H28 1.00(2)
C29 H29A 0.9600
C29 H29B 0.9600
C29 H29C 0.9600
C30 H30A 0.9600
C30 H30B 0.9600
C30 H30C 0.9600
C31 C32 1.511(4)
C31 H31A 1.01(2)
C31 H31B 1.02(3)
C32 C33 1.523(4)
C32 H32A 0.95(4)
C32 H32B 1.02(4)
C33 C34B 1.491(8)
C33 C34A 1.504(6)
C33 H33A 0.95(5)
C33 H33B 1.09(3)
C34B C39B 1.370(4)
C34B C35B 1.371(4)
C35B C36B 1.370(4)
C35B H35B 0.9300
C36B C37B 1.368(4)
C36B H36B 0.9300
C37B C38B 1.369(4)
C37B H37B 0.9300
C38B C39B 1.366(4)
C38B H38B 0.9300
C39B H39B 0.9300
C40 C41 1.504(3)
C40 H40A 0.99(2)
C40 H40B 0.96(2)
C41 C42 1.507(3)
C41 H41A 0.98(2)
C41 H41B 0.98(2)
C42 C43 1.510(3)
C42 H42A 0.99(3)
C42 H42B 0.95(3)
C43 C48 1.384(3)
C43 C44 1.386(3)
C44 C45 1.387(3)
C44 H44 1.00(2)
C45 C46 1.353(4)
C45 H45 1.06(3)
C46 C47 1.374(4)
C46 H46 1.03(3)
C47 C48 1.387(4)
C47 H47 1.05(3)
C48 H48 0.96(3)
C34A C39A 1.373(4)
C34A C35A 1.374(4)
C35A C36A 1.365(4)
C35A H35A 0.9300
C36A C37A 1.368(4)
C36A H36A 0.9300
C37A C38A 1.370(4)
C37A H37A 0.9300
C38A C39A 1.373(4)
C38A H38A 0.9300
C39A H39A 0.9300

loop_
_geom_hbond_atom_site_label_D
_geom_hbond_atom_site_label_H
_geom_hbond_atom_site_label_A
_geom_hbond_site_symmetry_A
_geom_hbond_distance_DH
_geom_hbond_distance_HA
_geom_hbond_distance_DA
_geom_hbond_angle_DHA
O1 H101 O7 4_565 0.82(2) 1.99(2) 2.617(2) 133(2)
N1 H111 O3 . 0.96(2) 1.74(2) 2.540(2) 139(2)
O4 H104 O5 3_556 0.95(3) 2.42(3) 3.225(2) 142(3)
O4 H104 O3 . 0.95(3) 1.87(3) 2.576(2) 128(3)
O5 H105 O3 3_556 0.86(2) 1.99(2) 2.654(2) 134(2)
N2 H112 O7 . 0.95(3) 1.73(3) 2.524(2) 138(2)
O8 H108 O7 . 0.96(3) 1.91(3) 2.577(2) 124(3)
O8 H108 O1 4_566 0.96(3) 2.19(4) 3.036(2) 146(3)

loop_
_geom_torsion_atom_site_label_1
_geom_torsion_atom_site_label_2
_geom_torsion_atom_site_label_3
_geom_torsion_atom_site_label_4
_geom_torsion
O1 C1 C2 C3 177.23(14)
C9 C1 C2 C3 -2.8(2)
O1 C1 C2 C12 -4.6(2)
C9 C1 C2 C12 175.40(14)
C1 C2 C3 C4 0.8(2)
C12 C2 C3 C4 -177.33(15)
C1 C2 C3 C21 -179.62(17)
C12 C2 C3 C21 2.2(2)
C2 C3 C4 C10 0.7(3)
C21 C3 C4 C10 -178.81(17)
C10 C5 C6 O4 176.00(16)
C23 C5 C6 O4 -0.3(3)
C10 C5 C6 C7 -2.6(3)
C23 C5 C6 C7 -178.96(17)
C5 C6 C7 O3 -179.57(16)
O4 C6 C7 O3 1.7(2)
C5 C6 C7 C8 1.7(3)
O4 C6 C7 C8 -177.03(15)
O3 C7 C8 C22 -1.8(2)
C6 C7 C8 C22 176.82(14)
O3 C7 C8 C9 -179.06(14)
C6 C7 C8 C9 -0.4(2)
O1 C1 C9 C10 -177.00(13)
C2 C1 C9 C10 3.0(2)
O1 C1 C9 C8 4.4(2)
C2 C1 C9 C8 -175.58(14)
C22 C8 C9 C1 1.8(2)
C7 C8 C9 C1 178.80(14)
C22 C8 C9 C10 -176.76(14)
C7 C8 C9 C10 0.3(2)
C3 C4 C10 C9 -0.4(2)
C3 C4 C10 C5 178.10(16)
C1 C9 C10 C4 -1.3(2)
C8 C9 C10 C4 177.30(14)
C1 C9 C10 C5 -179.88(14)
C8 C9 C10 C5 -1.2(2)
C6 C5 C10 C4 -176.12(16)
C23 C5 C10 C4 0.2(2)
C6 C5 C10 C9 2.4(2)
C23 C5 C10 C9 178.71(16)
O5 C11 C12 C13 178.99(15)
C19 C11 C12 C13 -1.7(2)
O5 C11 C12 C2 -3.3(2)
C19 C11 C12 C2 176.04(14)
C1 C2 C12 C11 90.18(19)
C3 C2 C12 C11 -91.68(19)
C1 C2 C12 C13 -92.2(2)
C3 C2 C12 C13 86.0(2)
C11 C12 C13 C14 -0.3(3)
C2 C12 C13 C14 -177.96(16)
C11 C12 C13 C26 179.44(18)
C2 C12 C13 C26 1.8(3)
C12 C13 C14 C20 1.5(3)
C26 C13 C14 C20 -178.3(2)
C20 C15 C16 O8 175.71(18)
C28 C15 C16 O8 -0.9(3)
C20 C15 C16 C17 -3.8(3)
C28 C15 C16 C17 179.64(19)
C15 C16 C17 O7 -177.93(19)
O8 C16 C17 O7 2.6(3)
C15 C16 C17 C18 0.8(3)
O8 C16 C17 C18 -178.70(17)
O7 C17 C18 C27 -0.3(3)
C16 C17 C18 C27 -178.90(16)
O7 C17 C18 C19 -179.61(17)
C16 C17 C18 C19 1.7(3)
O5 C11 C19 C20 -178.27(14)
C12 C11 C19 C20 2.4(2)
O5 C11 C19 C18 3.0(2)
C12 C11 C19 C18 -176.33(15)
C27 C18 C19 C11 -1.8(3)
C17 C18 C19 C11 177.48(16)
C27 C18 C19 C20 179.54(15)
C17 C18 C19 C20 -1.2(2)
C13 C14 C20 C19 -0.7(3)
C13 C14 C20 C15 178.69(18)
C11 C19 C20 C14 -1.2(2)
C18 C19 C20 C14 177.58(15)
C11 C19 C20 C15 179.46(15)
C18 C19 C20 C15 -1.8(2)
C16 C15 C20 C14 -175.15(18)
C28 C15 C20 C14 1.4(3)
C16 C15 C20 C19 4.2(3)
C28 C15 C20 C19 -179.17(17)
C31 N1 C22 C8 -174.92(17)
C7 C8 C22 N1 -1.1(2)
C9 C8 C22 N1 175.90(15)
C6 C5 C23 C25 79.4(2)
C10 C5 C23 C25 -96.9(2)
C6 C5 C23 C24 -47.3(3)
C10 C5 C23 C24 136.5(2)
C40 N2 C27 C18 -179.68(18)
C17 C18 C27 N2 -0.3(3)
C19 C18 C27 N2 179.05(16)
C16 C15 C28 C30 84.0(2)
C20 C15 C28 C30 -92.5(2)
C16 C15 C28 C29 -42.1(3)
C20 C15 C28 C29 141.4(2)
C22 N1 C31 C32 79.2(3)
N1 C31 C32 C33 -179.3(3)
C31 C32 C33 C34B -54.8(7)
C31 C32 C33 C34A -63.5(5)
C34A C33 C34B C39B 171.9(14)
C32 C33 C34B C39B 110.8(6)
C34A C33 C34B C35B -8.1(14)
C32 C33 C34B C35B -69.2(6)
C39B C34B C35B C36B -0.04(14)
C33 C34B C35B C36B 179.99(9)
C34B C35B C36B C37B 0.02(14)
C35B C36B C37B C38B -0.01(14)
C36B C37B C38B C39B 0.01(14)
C37B C38B C39B C34B -0.02(14)
C35B C34B C39B C38B 0.04(13)
C33 C34B C39B C38B -179.99(8)
C27 N2 C40 C41 -173.35(18)
N2 C40 C41 C42 -177.27(18)
C40 C41 C42 C43 179.3(2)
C41 C42 C43 C48 172.4(2)
C41 C42 C43 C44 -11.0(3)
C48 C43 C44 C45 -0.5(3)
C42 C43 C44 C45 -177.2(2)
C43 C44 C45 C46 -0.1(4)
C44 C45 C46 C47 0.7(4)
C45 C46 C47 C48 -0.7(5)
C44 C43 C48 C47 0.5(4)
C42 C43 C48 C47 177.3(3)
C46 C47 C48 C43 0.1(5)
C34B C33 C34A C39A 0.2(14)
C32 C33 C34A C39A 122.7(5)
C34B C33 C34A C35A -18E1(10)
C32 C33 C34A C35A -57.4(5)
C39A C34A C35A C36A -0.03(13)
C33 C34A C35A C36A 179.99(9)
C34A C35A C36A C37A 0.03(14)
C35A C36A C37A C38A -0.03(13)
C36A C37A C38A C39A 0.02(14)
C37A C38A C39A C34A -0.02(14)
C35A C34A C39A C38A 0.02(13)
C33 C34A C39A C38A 180.00(8)
